data_7239815
loop_
_publ_author_name
'Smokrovi\'c, Kristina'
'Stilinovic, Vladimir'

_publ_section_title
;
 Stoichiometry of Adamantylamine-Trinitrophloroglucinol Salts Controlled
 by Solvate Formation
;
_journal_name_full CrystEngComm
_journal_paper_doi 10.1039/C9CE01957J
_journal_year 2020
_chemical_formula_moiety '6(C10 H18 N), C2 H6 O, O, 2(C6 N3 O9)'
_chemical_formula_sum 'C74 H114 N12 O20'
_chemical_formula_weight 1491.77
_chemical_name_common 'adamantan-1-aminium trinitrophloroglucinolate hydrate ethanol solvate'
_chemical_name_systematic 'adamantan-1-aminium trinitrobenzene-1,3,5-tris(olate) hydrate ethanol solvate'
_space_group_crystal_system monoclinic
_space_group_IT_number 14
_space_group_name_Hall '-P 2ybc'
_space_group_name_H-M_alt 'P 1 21/c 1'
_atom_sites_solution_hydrogens geom
_audit_creation_date 2018-07-04
_audit_creation_method
;
Olex2 1.2
(compiled 2018.05.29 svn.r3508 for OlexSys, GUI svn.r5506)
;
_audit_update_record
;
2018-07-17 deposited with the CCDC.	2020-01-23 downloaded from the CCDC.
;
_cell_angle_alpha 90.00(2)
_cell_angle_beta 92.65(2)
_cell_angle_gamma 90.00(2)
_cell_formula_units_Z 4
_cell_length_a 18.805(5)
_cell_length_b 15.975(4)
_cell_length_c 27.184(6)
_cell_measurement_reflns_used 1670
_cell_measurement_temperature 293
_cell_measurement_theta_max 30.7390
_cell_measurement_theta_min 4.7540
_cell_volume 8158(3)
_computing_cell_refinement
;
CrystalClear-SM Expert 2.0 r7 (Rigaku, 2011)
;
_computing_data_collection
;
CrystalClear-SM Expert 2.0 r7 (Rigaku, 2011)
;
_computing_data_reduction
;
CrystalClear-SM Expert 2.0 r7 (Rigaku, 2011)
;
_computing_molecular_graphics 'Olex2 (Dolomanov et al., 2009)'
_computing_publication_material 'Olex2 (Dolomanov et al., 2009)'
_computing_structure_refinement 'ShelXL (Sheldrick, 2015)'
_computing_structure_solution 'ShelXT (Sheldrick, 2015)'
_diffrn_ambient_temperature 293(2)
_diffrn_detector CCD
_diffrn_detector_area_resol_mean 28.5714
_diffrn_detector_type CCD
_diffrn_measured_fraction_theta_full 0.974
_diffrn_measured_fraction_theta_max 0.972
_diffrn_measurement_device 'four-circle diffractometer'
_diffrn_measurement_device_type 'Xcalibur, Sapphire3'
_diffrn_measurement_method '\w scans'
_diffrn_orient_matrix_type 'CrysAlisPro convention (1999,Acta A55,543-557)'
_diffrn_radiation_collimation 0.8
_diffrn_radiation_monochromator graphite
_diffrn_radiation_probe x-ray
_diffrn_radiation_type MoK\a
_diffrn_radiation_wavelength 0.71073
_diffrn_reflns_av_R_equivalents 0.1654
_diffrn_reflns_av_unetI/netI 0.1749
_diffrn_reflns_Laue_measured_fraction_full 0.974
_diffrn_reflns_Laue_measured_fraction_max 0.972
_diffrn_reflns_limit_h_max 22
_diffrn_reflns_limit_h_min -21
_diffrn_reflns_limit_k_max 19
_diffrn_reflns_limit_k_min -19
_diffrn_reflns_limit_l_max 19
_diffrn_reflns_limit_l_min -33
_diffrn_reflns_number 25978
_diffrn_reflns_point_group_measured_fraction_full 0.974
_diffrn_reflns_point_group_measured_fraction_max 0.972
_diffrn_reflns_theta_full 25.242
_diffrn_reflns_theta_max 25.999
_diffrn_reflns_theta_min 4.038
_diffrn_source 'fine-focus sealed X-ray tube'
_diffrn_source_current 24.0
_diffrn_source_power 1.2
_diffrn_source_target Mo
_diffrn_source_type 'Enhance (Mo) X-ray Source'
_diffrn_source_voltage 50.0
_exptl_absorpt_coefficient_mu 0.089
_exptl_absorpt_correction_T_max 1.00000
_exptl_absorpt_correction_T_min 0.98189
_exptl_absorpt_correction_type multi-scan
_exptl_crystal_colour 'clear yellowish orange'
_exptl_crystal_colour_lustre clear
_exptl_crystal_colour_modifier yellowish
_exptl_crystal_colour_primary orange
_exptl_crystal_density_diffrn 1.215
_exptl_crystal_description needle
_exptl_crystal_F_000 3208
_exptl_crystal_size_max 0.6
_exptl_crystal_size_mid 0.3
_exptl_crystal_size_min 0.1
_refine_diff_density_max 0.874
_refine_diff_density_min -0.913
_refine_diff_density_rms 0.100
_refine_ls_extinction_method none
_refine_ls_goodness_of_fit_ref 1.159
_refine_ls_hydrogen_treatment constr
_refine_ls_matrix_type full
_refine_ls_number_parameters 1001
_refine_ls_number_reflns 15598
_refine_ls_number_restraints 15
_refine_ls_restrained_S_all 1.159
_refine_ls_R_factor_all 0.2689
_refine_ls_R_factor_gt 0.1475
_refine_ls_shift/su_max 0.008
_refine_ls_shift/su_mean 0.000
_refine_ls_structure_factor_coef Fsqd
_refine_ls_weighting_details 'w=1/[\s^2^(Fo^2^)+(0.2000P)^2^] where P=(Fo^2^+2Fc^2^)/3'
_refine_ls_weighting_scheme calc
_refine_ls_wR_factor_gt 0.3586
_refine_ls_wR_factor_ref 0.4628
_reflns_Friedel_coverage 0.000
_reflns_number_gt 5819
_reflns_number_total 15598
_reflns_threshold_expression 'I > 2\s(I)'
_cod_data_source_file c9ce01957j2.cif
_cod_data_source_block i
_cod_original_cell_volume 8158(4)
_cod_database_code 7239815
_shelx_shelxl_version_number 2016/4
_shelx_space_group_comment
;
The symmetry employed for this shelxl refinement is uniquely defined
by the following loop, which should always be used as a source of
symmetry information in preference to the above space-group names.
They are only intended as comments.
;
_olex2_refinement_description
;
1. Fixed Uiso
 At 1.2 times of:
  All C(H) groups, All C(H,H) groups, All N(H,H,H) groups
 At 1.5 times of:
  All C(H,H,H) groups, All O(H) groups
2. Restrained distances
 O209-O208
 2.098 with sigma of 0.0002
 O204-O401
 2.798 with sigma of 0.0002
 O401-N60_$1
 2.751 with sigma of 0.00001
 O401-O19A_$1
 2.772 with sigma of 0.000001
 O108-O109 \\sim O19A-O18A
 with sigma of 0.02
 N103-O108 \\sim N103-O19A
 with sigma of 0.04
 N103-O109 \\sim N103-O18A
 with sigma of 0.04
 N203-O209 \\sim N203-O28A
 with sigma of 0.02
 N203-O208 \\sim N203-O29A
 with sigma of 0.02
3. Rigid bond restraints
 O401
 with sigma for 1-2 distances of 0.0001 and sigma for 1-3 distances of 0.0001
 N60, N60
 with sigma for 1-2 distances of 0.001 and sigma for 1-3 distances of 0.001
4. Uiso/Uaniso restraints and constraints
Uanis(O401) \\sim Ueq: with sigma of 0.001 and sigma for terminal atoms of 0.002
5. Others
 Sof(O19A)=Sof(O18A)=1-FVAR(1)
 Sof(O108)=Sof(O109)=FVAR(1)
 Sof(O28A)=Sof(O29A)=1-FVAR(2)
 Sof(O209)=Sof(O208)=FVAR(2)
6.a Ternary CH refined with riding coordinates:
 C28(H28), C68(H68), C52(H52), C42(H42), C48(H48), C44(H44), C54(H54),
 C58(H58), C64(H64), C62(H62), C38(H38), C34(H34), C32(H32), C14(H14), C18(H18),
  C12(H12), C22(H22), C24(H24)
6.b Secondary CH2 refined with riding coordinates:
 C301(H30G,H30H), C69(H69A,H69B), C65(H65A,H65B), C41(H41A,H41B), C55(H55A,
 H55B), C59(H59A,H59B), C61(H61A,H61B), C51(H51A,H51B), C45(H45A,H45B),
 C66(H66A,H66B), C49(H49A,H49B), C67(H67A,H67B), C43(H43A,H43B), C56(H56A,H56B),
  C53(H53A,H53B), C63(H63A,H63B), C57(H57A,H57B), C46(H46A,H46B), C47(H47A,
 H47B), C35(H35A,H35B), C39(H39A,H39B), C31(H31A,H31B), C36(H36A,H36B),
 C33(H33A,H33B), C37(H37A,H37B), C15(H15A,H15B), C19(H19A,H19B), C11(H11A,H11B),
  C13(H13A,H13B), C16(H16A,H16B), C17(H17A,H17B), C25(H25A,H25B), C21(H21A,
 H21B), C23(H23A,H23B), C26(H26A,H26B), C29(H29A,H29B), C27(H27A,H27B)
6.c Idealised Me refined as rotating group:
 N20(H20A,H20B,H20C), C302(H30D,H30E,H30F), N50(H50A,H50B,H50C), N40(H40A,H40B,
 H40C), N60(H60A,H60B,H60C), N30(H30A,H30B,H30C), N10(H10A,H10B,H10C)
6.d Idealised tetrahedral OH refined as rotating group:
 O301(H301)
;
_olex2_submission_special_instructions 'No special instructions were received'

loop_
_space_group_symop_operation_xyz
'x, y, z'
'-x, y+1/2, -z+1/2'
'-x, -y, -z'
'x, -y-1/2, z-1/2'

loop_
_atom_site_label
_atom_site_type_symbol
_atom_site_fract_x
_atom_site_fract_y
_atom_site_fract_z
_atom_site_U_iso_or_equiv
_atom_site_adp_type
_atom_site_occupancy
_atom_site_site_symmetry_order
_atom_site_calc_flag
_atom_site_refinement_flags_posn
_atom_site_refinement_flags_adp
_atom_site_refinement_flags_occupancy
_atom_site_disorder_assembly
_atom_site_disorder_group
N20 N 0.3065(3) 0.5505(4) 0.7056(2) 0.0523(15) Uani 1 1 d . . . . .
H20A H 0.353318 0.558556 0.706510 0.063 Uiso 1 1 calc GR . . . .
H20B H 0.297356 0.496805 0.711498 0.063 Uiso 1 1 calc GR . . . .
H20C H 0.287188 0.582059 0.728460 0.063 Uiso 1 1 calc GR . . . .
O301 O 0.1587(4) 0.2299(6) 0.1673(2) 0.110(3) Uani 1 1 d . . . . .
H301 H 0.184883 0.231760 0.192297 0.165 Uiso 1 1 calc GR . . . .
C28 C 0.2848(6) 0.5508(7) 0.5660(4) 0.093(3) Uani 1 1 d . . . . .
H28 H 0.310767 0.521143 0.540857 0.111 Uiso 1 1 calc R . . . .
C302 C 0.2605(7) 0.2758(11) 0.1210(4) 0.140(6) Uani 1 1 d . . . . .
H30D H 0.266925 0.279441 0.086240 0.211 Uiso 1 1 calc GR . . . .
H30E H 0.299764 0.245962 0.136522 0.211 Uiso 1 1 calc GR . . . .
H30F H 0.258251 0.331084 0.134631 0.211 Uiso 1 1 calc GR . . . .
C301 C 0.1964(7) 0.2327(11) 0.1293(5) 0.139(5) Uani 1 1 d . . . . .
H30G H 0.163614 0.251221 0.102865 0.167 Uiso 1 1 calc R . . . .
H30H H 0.206805 0.174652 0.122116 0.167 Uiso 1 1 calc R . . . .
O401 O 0.36875(2) 0.97109(2) 0.33784(2) 0.230(6) Uani 1 1 d D U . . .
O104 O 0.4221(3) 0.4852(2) 0.2690(2) 0.0535(13) Uani 1 1 d . . . . .
O101 O 0.4798(2) 0.1968(2) 0.25821(19) 0.0505(12) Uani 1 1 d . . . . .
O207 O 0.0179(2) 0.9937(2) 0.23573(16) 0.0408(11) Uani 1 1 d . . . . .
O201 O 0.0714(3) 0.7080(2) 0.23849(18) 0.0505(12) Uani 1 1 d . . . . .
N50 N 0.1044(3) 0.5465(3) 0.2159(2) 0.0425(13) Uani 1 1 d . . . . .
H50A H 0.145164 0.519689 0.222818 0.051 Uiso 1 1 calc GR . . . .
H50B H 0.069914 0.523305 0.232651 0.051 Uiso 1 1 calc GR . . . .
H50C H 0.109122 0.600053 0.224418 0.051 Uiso 1 1 calc GR . . . .
N102 N 0.2795(3) 0.4506(3) 0.2573(2) 0.0482(15) Uani 1 1 d . . . . .
C101 C 0.4358(3) 0.2560(4) 0.2569(2) 0.0362(14) Uani 1 1 d . . . . .
N40 N 0.3996(3) 0.6477(3) 0.29952(19) 0.0454(14) Uani 1 1 d . . . . .
H40A H 0.430477 0.673860 0.281066 0.055 Uiso 1 1 calc GR . . . .
H40B H 0.356877 0.671301 0.295123 0.055 Uiso 1 1 calc GR . . . .
H40C H 0.396872 0.594009 0.290805 0.055 Uiso 1 1 calc GR . . . .
O107 O 0.2402(2) 0.2862(3) 0.24709(19) 0.0510(12) Uani 1 1 d . . . . .
N201 N 0.2128(3) 0.7380(4) 0.2717(3) 0.0539(16) Uani 1 1 d . . . . .
C102 C 0.4541(3) 0.3401(4) 0.2650(2) 0.0387(15) Uani 1 1 d . . . . .
C206 C 0.0472(3) 0.8508(4) 0.2354(2) 0.0347(14) Uani 1 1 d . . . . .
N202 N 0.1467(3) 1.0312(3) 0.2874(2) 0.0449(14) Uani 1 1 d . . . . .
N60 N 0.48816(2) 0.04345(5) 0.30136(3) 0.0545(16) Uani 1 1 d D U . . .
H60A H 0.510852 0.015972 0.278315 0.065 Uiso 1 1 calc GR . . . .
H60B H 0.479103 0.095487 0.291205 0.065 Uiso 1 1 calc GR . . . .
H60C H 0.447405 0.017500 0.306865 0.065 Uiso 1 1 calc GR . . . .
N103 N 0.3377(3) 0.1563(3) 0.2417(3) 0.0529(16) Uani 1 1 d D . . . .
N203 N -0.0212(3) 0.8336(4) 0.2110(2) 0.0481(15) Uani 1 1 d D . . . .
O206 O 0.1286(3) 1.0911(3) 0.2615(2) 0.0697(17) Uani 1 1 d . . . . .
N101 N 0.5277(3) 0.3594(4) 0.2738(2) 0.0522(15) Uani 1 1 d . . . . .
C104 C 0.3316(3) 0.3843(4) 0.2587(2) 0.0396(15) Uani 1 1 d . . . . .
C106 C 0.3604(3) 0.2405(3) 0.2499(2) 0.0377(15) Uani 1 1 d . . . . .
C205 C 0.0621(3) 0.9357(3) 0.2469(2) 0.0330(13) Uani 1 1 d . . . . .
O204 O 0.24386(15) 0.9025(3) 0.29486(19) 0.0646(15) Uani 1 1 d D . . . .
O106 O 0.2406(3) 0.4574(4) 0.2203(2) 0.0835(19) Uani 1 1 d . . . . .
C204 C 0.1295(3) 0.9495(3) 0.2735(2) 0.0351(14) Uani 1 1 d . . . . .
C103 C 0.4038(3) 0.4091(4) 0.2666(2) 0.0378(15) Uani 1 1 d . . . . .
C203 C 0.1803(3) 0.8866(4) 0.2817(2) 0.0407(15) Uani 1 1 d . . . . .
O202 O 0.2139(4) 0.6822(4) 0.2403(3) 0.091(2) Uani 1 1 d . . . . .
O205 O 0.1772(3) 1.0442(3) 0.3280(2) 0.0747(18) Uani 1 1 d . . . . .
C105 C 0.3068(4) 0.3034(4) 0.2512(2) 0.0404(15) Uani 1 1 d . . . . .
C201 C 0.0924(4) 0.7827(4) 0.2464(2) 0.0387(15) Uani 1 1 d . . . . .
C50 C 0.0856(4) 0.5402(4) 0.1608(2) 0.0405(15) Uani 1 1 d . . . . .
O105 O 0.2767(4) 0.5005(4) 0.2903(3) 0.096(2) Uani 1 1 d . . . . .
C202 C 0.1611(4) 0.8038(4) 0.2683(2) 0.0405(15) Uani 1 1 d . . . . .
C40 C 0.4237(4) 0.6540(4) 0.3523(2) 0.0419(15) Uani 1 1 d . . . . .
C60 C 0.5334(4) 0.0457(4) 0.3476(3) 0.0493(17) Uani 1 1 d . . . . .
O102 O 0.5738(3) 0.3179(4) 0.2552(3) 0.089(2) Uani 1 1 d . . . . .
C69 C 0.6024(4) 0.0937(4) 0.3388(3) 0.058(2) Uani 1 1 d . . . . .
H69A H 0.627911 0.066378 0.313091 0.070 Uiso 1 1 calc R . . . .
H69B H 0.591185 0.150293 0.328197 0.070 Uiso 1 1 calc R . . . .
O203 O 0.2556(4) 0.7379(4) 0.3052(3) 0.113(3) Uani 1 1 d . . . . .
C65 C 0.5510(5) -0.0424(5) 0.3633(3) 0.060(2) Uani 1 1 d . . . . .
H65A H 0.575420 -0.071138 0.337510 0.072 Uiso 1 1 calc R . . . .
H65B H 0.507679 -0.072938 0.369382 0.072 Uiso 1 1 calc R . . . .
O103 O 0.5453(3) 0.4202(4) 0.2989(3) 0.104(3) Uani 1 1 d . . . . .
C68 C 0.6481(5) 0.0961(5) 0.3852(3) 0.069(2) Uani 1 1 d . . . . .
H68 H 0.692130 0.126492 0.379334 0.082 Uiso 1 1 calc R . . . .
C41 C 0.4268(5) 0.7445(5) 0.3667(3) 0.067(2) Uani 1 1 d . . . . .
H41A H 0.380039 0.769736 0.361753 0.081 Uiso 1 1 calc R . . . .
H41B H 0.459539 0.774190 0.346354 0.081 Uiso 1 1 calc R . . . .
C55 C 0.0862(5) 0.4480(4) 0.1474(3) 0.060(2) Uani 1 1 d . . . . .
H55A H 0.051489 0.417827 0.165909 0.072 Uiso 1 1 calc R . . . .
H55B H 0.132842 0.424171 0.155049 0.072 Uiso 1 1 calc R . . . .
C59 C 0.0129(4) 0.5787(5) 0.1497(3) 0.066(2) Uani 1 1 d . . . . .
H59A H 0.012797 0.636935 0.159723 0.079 Uiso 1 1 calc R . . . .
H59B H -0.022999 0.549124 0.167451 0.079 Uiso 1 1 calc R . . . .
C61 C 0.4940(5) 0.0891(6) 0.3886(3) 0.077(3) Uani 1 1 d . . . . .
H61A H 0.449587 0.060234 0.393610 0.092 Uiso 1 1 calc R . . . .
H61B H 0.483019 0.146322 0.379040 0.092 Uiso 1 1 calc R . . . .
C52 C 0.1241(6) 0.5779(6) 0.0769(3) 0.077(3) Uani 1 1 d . . . . .
H52 H 0.160257 0.606693 0.058277 0.093 Uiso 1 1 calc R . . . .
C51 C 0.1429(5) 0.5846(5) 0.1340(3) 0.064(2) Uani 1 1 d . . . . .
H51A H 0.188801 0.558890 0.141817 0.077 Uiso 1 1 calc R . . . .
H51B H 0.145374 0.642913 0.143899 0.077 Uiso 1 1 calc R . . . .
O108 O 0.3714(6) 0.1119(5) 0.2162(4) 0.082(5) Uani 0.587(13) 1 d D . P A 1
C45 C 0.3674(5) 0.6093(6) 0.3822(3) 0.077(3) Uani 1 1 d . . . . .
H45A H 0.362809 0.551301 0.372038 0.092 Uiso 1 1 calc R . . . .
H45B H 0.321509 0.636402 0.377160 0.092 Uiso 1 1 calc R . . . .
O109 O 0.2843(5) 0.1293(5) 0.2621(4) 0.071(4) Uani 0.587(13) 1 d D . P A 1
O209 O -0.0756(4) 0.8671(5) 0.2278(3) 0.088(5) Uani 0.547(14) 1 d D . P B 2
C66 C 0.6663(5) 0.0067(6) 0.4021(3) 0.078(3) Uani 1 1 d . . . . .
H66A H 0.692516 -0.021849 0.377210 0.094 Uiso 1 1 calc R . . . .
H66B H 0.695702 0.008165 0.432388 0.094 Uiso 1 1 calc R . . . .
C42 C 0.4527(6) 0.7513(6) 0.4229(3) 0.080(3) Uani 1 1 d . . . . .
H42 H 0.455934 0.810264 0.432602 0.096 Uiso 1 1 calc R . . . .
C49 C 0.4944(5) 0.6130(7) 0.3596(3) 0.086(3) Uani 1 1 d . . . . .
H49A H 0.527952 0.638515 0.338037 0.103 Uiso 1 1 calc R . . . .
H49B H 0.490399 0.554092 0.351147 0.103 Uiso 1 1 calc R . . . .
C67 C 0.6098(6) 0.1385(6) 0.4270(4) 0.086(3) Uani 1 1 d . . . . .
H67A H 0.598094 0.195779 0.417903 0.103 Uiso 1 1 calc R . . . .
H67B H 0.640613 0.139591 0.456552 0.103 Uiso 1 1 calc R . . . .
C43 C 0.4005(7) 0.7077(7) 0.4531(3) 0.096(3) Uani 1 1 d . . . . .
H43A H 0.354397 0.734516 0.448582 0.115 Uiso 1 1 calc R . . . .
H43B H 0.415494 0.712112 0.487664 0.115 Uiso 1 1 calc R . . . .
C48 C 0.5226(8) 0.6223(10) 0.4147(4) 0.123(5) Uani 1 1 d . . . . .
H48 H 0.570231 0.597888 0.419474 0.148 Uiso 1 1 calc R . . . .
C56 C -0.0060(5) 0.4816(7) 0.0795(3) 0.083(3) Uani 1 1 d . . . . .
H56A H -0.018083 0.476369 0.044601 0.100 Uiso 1 1 calc R . . . .
H56B H -0.042311 0.453143 0.097480 0.100 Uiso 1 1 calc R . . . .
C53 C 0.1221(6) 0.4848(6) 0.0639(3) 0.083(3) Uani 1 1 d . . . . .
H53A H 0.111491 0.478155 0.028829 0.100 Uiso 1 1 calc R . . . .
H53B H 0.168391 0.459974 0.071622 0.100 Uiso 1 1 calc R . . . .
C63 C 0.5608(6) 0.0009(6) 0.4518(4) 0.086(3) Uani 1 1 d . . . . .
H63A H 0.591677 0.001983 0.481339 0.103 Uiso 1 1 calc R . . . .
H63B H 0.518644 -0.031303 0.458513 0.103 Uiso 1 1 calc R . . . .
C44 C 0.3939(8) 0.6148(7) 0.4388(3) 0.104(4) Uani 1 1 d . . . . .
H44 H 0.359262 0.587315 0.459268 0.125 Uiso 1 1 calc R . . . .
O208 O -0.0291(4) 0.7923(5) 0.1746(3) 0.067(4) Uani 0.547(14) 1 d D . P B 2
C54 C 0.0675(6) 0.4415(5) 0.0917(3) 0.077(3) Uani 1 1 d . . . . .
H54 H 0.065922 0.382341 0.082186 0.093 Uiso 1 1 calc R . . . .
C58 C -0.0034(5) 0.5716(6) 0.0936(3) 0.077(3) Uani 1 1 d . . . . .
H58 H -0.049915 0.597066 0.085569 0.092 Uiso 1 1 calc R . . . .
C64 C 0.5988(5) -0.0383(5) 0.4103(3) 0.070(2) Uani 1 1 d . . . . .
H64 H 0.610961 -0.095885 0.419968 0.084 Uiso 1 1 calc R . . . .
C57 C 0.0523(7) 0.6176(6) 0.0668(4) 0.094(4) Uani 1 1 d . . . . .
H57A H 0.053755 0.675562 0.077387 0.112 Uiso 1 1 calc R . . . .
H57B H 0.040402 0.616435 0.031726 0.112 Uiso 1 1 calc R . . . .
C46 C 0.4669(10) 0.5740(8) 0.4474(5) 0.124(5) Uani 1 1 d . . . . .
H46A H 0.464559 0.515405 0.438034 0.149 Uiso 1 1 calc R . . . .
H46B H 0.481851 0.577360 0.481959 0.149 Uiso 1 1 calc R . . . .
C47 C 0.5229(7) 0.7112(8) 0.4302(4) 0.108(4) Uani 1 1 d . . . . .
H47A H 0.537876 0.714589 0.464799 0.129 Uiso 1 1 calc R . . . .
H47B H 0.557230 0.741653 0.411629 0.129 Uiso 1 1 calc R . . . .
C62 C 0.5401(5) 0.0890(6) 0.4369(4) 0.083(3) Uani 1 1 d . . . . .
H62 H 0.514530 0.116124 0.463199 0.100 Uiso 1 1 calc R . . . .
N30 N 0.0246(3) 0.3510(3) 0.6935(2) 0.0448(13) Uani 1 1 d . . . . .
H30A H 0.064962 0.323121 0.689857 0.054 Uiso 1 1 calc GR . . . .
H30B H -0.002109 0.323442 0.714359 0.054 Uiso 1 1 calc GR . . . .
H30C H 0.034402 0.401796 0.705451 0.054 Uiso 1 1 calc GR . . . .
C30 C -0.0149(4) 0.3587(4) 0.6448(2) 0.0464(17) Uani 1 1 d . . . . .
C35 C -0.0301(5) 0.2737(4) 0.6223(3) 0.062(2) Uani 1 1 d . . . . .
H35A H -0.059420 0.241341 0.643755 0.075 Uiso 1 1 calc R . . . .
H35B H 0.014138 0.243746 0.618582 0.075 Uiso 1 1 calc R . . . .
C39 C -0.0863(4) 0.4053(5) 0.6523(3) 0.062(2) Uani 1 1 d . . . . .
H39A H -0.115677 0.372599 0.673615 0.075 Uiso 1 1 calc R . . . .
H39B H -0.076966 0.459044 0.667897 0.075 Uiso 1 1 calc R . . . .
C31 C 0.0294(5) 0.4132(6) 0.6106(3) 0.071(2) Uani 1 1 d . . . . .
H31A H 0.037677 0.467837 0.625338 0.085 Uiso 1 1 calc R . . . .
H31B H 0.075219 0.387008 0.606176 0.085 Uiso 1 1 calc R . . . .
C38 C -0.1260(5) 0.4183(6) 0.6016(4) 0.082(3) Uani 1 1 d . . . . .
H38 H -0.171457 0.446735 0.605801 0.098 Uiso 1 1 calc R . . . .
C36 C -0.1390(6) 0.3293(7) 0.5782(4) 0.099(4) Uani 1 1 d . . . . .
H36A H -0.167829 0.296166 0.599523 0.118 Uiso 1 1 calc R . . . .
H36B H -0.164868 0.335262 0.546681 0.118 Uiso 1 1 calc R . . . .
C34 C -0.0697(6) 0.2849(8) 0.5709(4) 0.096(3) Uani 1 1 d . . . . .
H34 H -0.078830 0.230074 0.555788 0.115 Uiso 1 1 calc R . . . .
C33 C -0.0243(7) 0.3379(10) 0.5378(4) 0.116(4) Uani 1 1 d . . . . .
H33A H 0.020590 0.309935 0.532997 0.139 Uiso 1 1 calc R . . . .
H33B H -0.048788 0.344791 0.505816 0.139 Uiso 1 1 calc R . . . .
C32 C -0.0107(7) 0.4227(8) 0.5610(4) 0.104(4) Uani 1 1 d . . . . .
H32 H 0.018461 0.455884 0.539192 0.124 Uiso 1 1 calc R . . . .
C37 C -0.0790(7) 0.4704(8) 0.5695(5) 0.119(5) Uani 1 1 d . . . . .
H37A H -0.067889 0.523361 0.585588 0.143 Uiso 1 1 calc R . . . .
H37B H -0.103965 0.482058 0.538243 0.143 Uiso 1 1 calc R . . . .
N10 N 0.1822(3) 0.2689(4) 0.8309(2) 0.0525(15) Uani 1 1 d . . . . .
H10A H 0.203739 0.244534 0.806220 0.063 Uiso 1 1 calc GR . . . .
H10B H 0.182757 0.324210 0.826896 0.063 Uiso 1 1 calc GR . . . .
H10C H 0.137289 0.251256 0.831189 0.063 Uiso 1 1 calc GR . . . .
C10 C 0.2202(3) 0.2467(4) 0.8786(3) 0.0435(16) Uani 1 1 d . . . . .
C15 C 0.2947(4) 0.2744(6) 0.8796(3) 0.066(2) Uani 1 1 d . . . . .
H15A H 0.296580 0.334735 0.876142 0.079 Uiso 1 1 calc R . . . .
H15B H 0.318469 0.249572 0.852235 0.079 Uiso 1 1 calc R . . . .
C19 C 0.1826(5) 0.2850(6) 0.9223(3) 0.077(3) Uani 1 1 d . . . . .
H19A H 0.181825 0.345483 0.919239 0.092 Uiso 1 1 calc R . . . .
H19B H 0.133766 0.265386 0.922046 0.092 Uiso 1 1 calc R . . . .
C14 C 0.3333(5) 0.2482(7) 0.9285(4) 0.090(3) Uani 1 1 d . . . . .
H14 H 0.382596 0.268167 0.928609 0.108 Uiso 1 1 calc R . . . .
C11 C 0.2175(6) 0.1508(5) 0.8834(4) 0.078(3) Uani 1 1 d . . . . .
H11A H 0.240855 0.124530 0.856282 0.094 Uiso 1 1 calc R . . . .
H11B H 0.168520 0.131626 0.883016 0.094 Uiso 1 1 calc R . . . .
C13 C 0.3339(6) 0.1559(7) 0.9325(4) 0.101(4) Uani 1 1 d . . . . .
H13A H 0.360053 0.138474 0.962297 0.121 Uiso 1 1 calc R . . . .
H13B H 0.356237 0.131336 0.904432 0.121 Uiso 1 1 calc R . . . .
C16 C 0.2962(6) 0.2907(7) 0.9698(4) 0.096(3) Uani 1 1 d . . . . .
H16A H 0.321072 0.278223 1.001045 0.115 Uiso 1 1 calc R . . . .
H16B H 0.296772 0.350842 0.965076 0.115 Uiso 1 1 calc R . . . .
C18 C 0.2210(6) 0.2606(7) 0.9708(3) 0.088(3) Uani 1 1 d . . . . .
H18 H 0.197470 0.287113 0.998195 0.105 Uiso 1 1 calc R . . . .
C12 C 0.2571(8) 0.1284(6) 0.9336(4) 0.109(4) Uani 1 1 d . . . . .
H12 H 0.256112 0.067483 0.937618 0.130 Uiso 1 1 calc R . . . .
C17 C 0.2166(8) 0.1680(9) 0.9756(4) 0.120(5) Uani 1 1 d . . . . .
H17A H 0.167264 0.150240 0.973637 0.144 Uiso 1 1 calc R . . . .
H17B H 0.237711 0.150536 1.007207 0.144 Uiso 1 1 calc R . . . .
C20 C 0.2755(3) 0.5738(4) 0.6561(2) 0.0398(15) Uani 1 1 d . . . . .
C25 C 0.2814(5) 0.6678(4) 0.6490(3) 0.064(2) Uani 1 1 d . . . . .
H25A H 0.330990 0.684636 0.652113 0.077 Uiso 1 1 calc R . . . .
H25B H 0.255894 0.696668 0.674215 0.077 Uiso 1 1 calc R . . . .
C21 C 0.1958(4) 0.5492(6) 0.6519(3) 0.067(2) Uani 1 1 d . . . . .
H21A H 0.190698 0.489287 0.656395 0.080 Uiso 1 1 calc R . . . .
H21B H 0.170007 0.577529 0.677105 0.080 Uiso 1 1 calc R . . . .
C22 C 0.1658(4) 0.5748(5) 0.6005(3) 0.061(2) Uani 1 1 d . . . . .
H22 H 0.115213 0.560227 0.597406 0.073 Uiso 1 1 calc R . . . .
C24 C 0.2497(5) 0.6919(5) 0.5975(3) 0.076(3) Uani 1 1 d . . . . .
H24 H 0.253469 0.752610 0.593357 0.091 Uiso 1 1 calc R . . . .
C23 C 0.1741(5) 0.6676(6) 0.5922(3) 0.077(3) Uani 1 1 d . . . . .
H23A H 0.155381 0.682081 0.559478 0.093 Uiso 1 1 calc R . . . .
H23B H 0.147124 0.698186 0.615922 0.093 Uiso 1 1 calc R . . . .
C26 C 0.2937(7) 0.6490(7) 0.5595(4) 0.098(3) Uani 1 1 d . . . . .
H26A H 0.343416 0.664516 0.564418 0.117 Uiso 1 1 calc R . . . .
H26B H 0.277444 0.665764 0.526621 0.117 Uiso 1 1 calc R . . . .
C29 C 0.3159(5) 0.5292(6) 0.6168(3) 0.073(2) Uani 1 1 d . . . . .
H29A H 0.365583 0.545603 0.619352 0.087 Uiso 1 1 calc R . . . .
H29B H 0.313322 0.469203 0.621849 0.087 Uiso 1 1 calc R . . . .
C27 C 0.2062(6) 0.5244(6) 0.5630(4) 0.089(3) Uani 1 1 d . . . . .
H27A H 0.185854 0.534506 0.530137 0.106 Uiso 1 1 calc R . . . .
H27B H 0.202275 0.465081 0.570059 0.106 Uiso 1 1 calc R . . . .
O19A O 0.35791(4) 0.09905(2) 0.26904(2) 0.102(8) Uani 0.413(13) 1 d D . P A -1
O18A O 0.2934(10) 0.1379(8) 0.2071(7) 0.108(10) Uani 0.413(13) 1 d D . P A -1
O28A O -0.0360(9) 0.8617(12) 0.1689(5) 0.091(6) Uani 0.453(14) 1 d D . P B -2
O29A O -0.0565(8) 0.7777(10) 0.2259(7) 0.111(9) Uani 0.453(14) 1 d D . P B -2

loop_
_atom_site_aniso_label
_atom_site_aniso_U_11
_atom_site_aniso_U_22
_atom_site_aniso_U_33
_atom_site_aniso_U_23
_atom_site_aniso_U_13
_atom_site_aniso_U_12
N20 0.034(3) 0.056(3) 0.068(4) 0.012(3) 0.003(3) 0.006(3)
O301 0.082(5) 0.185(8) 0.063(4) 0.000(5) 0.004(4) -0.072(5)
C28 0.102(9) 0.105(8) 0.074(6) -0.017(6) 0.027(6) 0.030(7)
C302 0.099(10) 0.232(17) 0.091(8) -0.004(9) 0.011(7) -0.051(11)
C301 0.083(9) 0.203(15) 0.134(11) -0.012(11) 0.029(8) -0.049(10)
O401 0.228(6) 0.232(6) 0.229(6) 0.001(2) 0.010(2) -0.005(2)
O104 0.055(3) 0.023(2) 0.084(4) -0.006(2) 0.016(3) -0.007(2)
O101 0.037(3) 0.030(2) 0.085(3) 0.005(2) 0.003(2) 0.0081(19)
O207 0.032(2) 0.033(2) 0.057(3) 0.004(2) 0.000(2) 0.0063(18)
O201 0.051(3) 0.030(2) 0.070(3) -0.007(2) 0.001(2) 0.001(2)
N50 0.035(3) 0.035(3) 0.058(3) -0.002(3) 0.001(3) 0.000(2)
N102 0.040(3) 0.042(3) 0.062(4) -0.007(3) -0.006(3) 0.009(3)
C101 0.038(4) 0.033(3) 0.038(3) 0.003(3) 0.004(3) 0.007(3)
N40 0.037(3) 0.049(3) 0.051(3) 0.000(3) 0.005(3) 0.004(3)
O107 0.030(3) 0.048(2) 0.075(3) -0.010(3) -0.002(2) -0.005(2)
N201 0.036(4) 0.053(4) 0.073(4) 0.009(4) -0.003(3) 0.012(3)
C102 0.028(3) 0.035(3) 0.054(4) -0.003(3) 0.008(3) -0.002(3)
C206 0.026(3) 0.033(3) 0.044(3) 0.000(3) -0.004(3) 0.000(3)
N202 0.042(3) 0.034(3) 0.057(4) -0.001(3) -0.011(3) 0.002(2)
N60 0.038(3) 0.043(3) 0.083(4) 0.003(3) 0.013(3) 0.006(3)
N103 0.043(4) 0.028(3) 0.087(5) -0.007(3) 0.005(4) -0.004(3)
N203 0.034(3) 0.038(3) 0.071(4) -0.002(3) -0.012(3) -0.004(3)
O206 0.067(4) 0.041(3) 0.098(4) 0.005(3) -0.031(3) -0.010(3)
N101 0.038(3) 0.046(3) 0.071(4) -0.010(3) -0.007(3) 0.003(3)
C104 0.034(4) 0.037(3) 0.048(4) 0.002(3) -0.001(3) 0.003(3)
C106 0.035(4) 0.027(3) 0.052(4) -0.001(3) 0.008(3) -0.005(3)
C205 0.029(3) 0.031(3) 0.040(3) 0.002(3) 0.010(3) -0.005(3)
O204 0.052(3) 0.044(3) 0.096(4) 0.008(3) -0.012(3) -0.003(2)
O106 0.073(4) 0.085(4) 0.091(4) 0.001(4) -0.011(4) 0.042(3)
C204 0.028(3) 0.030(3) 0.047(4) -0.005(3) -0.002(3) -0.008(3)
C103 0.043(4) 0.049(4) 0.021(3) -0.009(3) 0.007(3) 0.000(3)
C203 0.030(4) 0.050(4) 0.041(3) -0.005(3) -0.006(3) -0.013(3)
O202 0.077(5) 0.063(3) 0.132(6) -0.034(4) -0.001(4) 0.025(3)
O205 0.091(5) 0.055(3) 0.074(4) -0.009(3) -0.033(3) -0.004(3)
C105 0.049(4) 0.035(3) 0.036(3) 0.000(3) -0.007(3) 0.008(3)
C201 0.051(4) 0.031(3) 0.035(3) 0.001(3) 0.011(3) 0.000(3)
C50 0.046(4) 0.031(3) 0.045(4) -0.003(3) 0.001(3) 0.000(3)
O105 0.083(5) 0.081(4) 0.121(5) -0.044(4) -0.017(4) 0.040(4)
C202 0.041(4) 0.034(3) 0.047(4) 0.006(3) 0.007(3) 0.002(3)
C40 0.039(4) 0.037(3) 0.050(4) -0.004(3) 0.001(3) 0.003(3)
C60 0.045(4) 0.041(3) 0.062(4) 0.003(4) 0.012(3) -0.012(3)
O102 0.038(3) 0.074(4) 0.156(6) -0.035(4) 0.018(4) 0.008(3)
C69 0.050(5) 0.038(3) 0.089(6) 0.010(4) 0.022(4) -0.009(3)
O203 0.096(5) 0.092(5) 0.146(7) -0.028(5) -0.055(5) 0.043(4)
C65 0.072(6) 0.054(4) 0.056(4) 0.010(4) 0.011(4) 0.001(4)
O103 0.049(4) 0.075(4) 0.186(8) -0.064(5) -0.006(4) -0.003(3)
C68 0.051(5) 0.068(5) 0.087(6) -0.016(5) 0.005(4) -0.017(4)
C41 0.080(6) 0.060(5) 0.062(5) -0.015(4) 0.000(4) -0.014(4)
C55 0.076(6) 0.039(3) 0.065(5) -0.007(4) -0.006(4) 0.000(4)
C59 0.048(5) 0.082(5) 0.065(5) -0.014(5) -0.018(4) 0.033(4)
C61 0.063(6) 0.069(5) 0.100(7) -0.023(5) 0.032(5) -0.007(4)
C52 0.102(8) 0.071(5) 0.059(5) 0.005(5) 0.013(5) -0.027(5)
C51 0.067(6) 0.060(4) 0.067(5) 0.006(4) 0.005(4) -0.027(4)
O108 0.088(8) 0.037(5) 0.127(10) -0.036(6) 0.064(7) -0.007(5)
C45 0.076(6) 0.087(6) 0.069(5) 0.013(5) 0.021(5) -0.024(5)
O109 0.059(7) 0.043(5) 0.116(10) -0.010(5) 0.042(6) -0.026(4)
O209 0.036(7) 0.105(10) 0.124(10) -0.060(8) 0.004(6) -0.005(6)
C66 0.060(6) 0.101(7) 0.072(6) -0.014(5) -0.004(4) -0.011(5)
C42 0.104(8) 0.064(5) 0.073(6) -0.015(5) 0.002(6) -0.005(5)
C49 0.069(6) 0.119(8) 0.071(6) -0.011(6) 0.001(5) 0.028(6)
C67 0.096(8) 0.080(6) 0.083(6) -0.044(5) 0.020(5) -0.014(5)
C43 0.129(10) 0.102(8) 0.059(5) -0.011(6) 0.017(6) 0.020(7)
C48 0.120(11) 0.175(13) 0.071(7) -0.024(9) -0.032(7) 0.068(10)
C56 0.067(6) 0.121(8) 0.062(5) 0.003(6) -0.008(4) -0.022(6)
C53 0.087(7) 0.104(7) 0.059(5) -0.011(5) 0.015(5) 0.007(6)
C63 0.087(7) 0.102(7) 0.070(6) -0.001(6) 0.005(5) -0.018(6)
C44 0.163(12) 0.099(7) 0.053(5) 0.012(6) 0.033(6) -0.053(8)
O208 0.066(7) 0.066(8) 0.067(8) -0.022(7) -0.024(6) 0.006(6)
C54 0.096(8) 0.062(5) 0.074(6) -0.025(5) 0.000(5) -0.017(5)
C58 0.073(6) 0.071(5) 0.084(6) 0.001(5) -0.016(5) 0.019(5)
C64 0.088(7) 0.063(5) 0.060(5) 0.008(4) 0.001(5) -0.005(5)
C57 0.153(11) 0.059(5) 0.066(6) 0.007(5) -0.029(7) 0.007(6)
C46 0.199(16) 0.092(8) 0.078(8) 0.001(7) -0.035(9) 0.028(9)
C47 0.111(10) 0.135(10) 0.074(7) -0.035(7) -0.019(6) -0.004(8)
C62 0.071(6) 0.099(7) 0.081(6) -0.045(6) 0.028(5) -0.008(5)
N30 0.037(3) 0.042(3) 0.055(3) 0.007(3) 0.001(3) 0.003(2)
C30 0.046(4) 0.043(3) 0.049(4) 0.001(3) -0.007(3) -0.008(3)
C35 0.072(6) 0.038(4) 0.075(5) -0.008(4) -0.013(4) -0.004(4)
C39 0.051(5) 0.066(5) 0.069(5) -0.005(4) -0.007(4) 0.004(4)
C31 0.071(6) 0.082(5) 0.059(5) 0.023(5) -0.015(4) -0.013(5)
C38 0.063(6) 0.092(6) 0.087(6) 0.005(6) -0.029(5) 0.008(5)
C36 0.100(9) 0.111(8) 0.081(7) 0.001(6) -0.043(6) -0.017(7)
C34 0.090(8) 0.117(8) 0.078(7) -0.025(7) -0.027(6) -0.005(7)
C33 0.097(9) 0.183(13) 0.066(6) -0.011(8) -0.011(6) -0.004(9)
C32 0.107(10) 0.133(10) 0.071(6) 0.044(7) 0.006(6) -0.008(8)
C37 0.107(10) 0.128(9) 0.117(9) 0.068(8) -0.046(8) -0.006(8)
N10 0.038(3) 0.053(3) 0.065(4) 0.009(3) -0.004(3) 0.000(3)
C10 0.031(4) 0.046(3) 0.054(4) 0.006(3) -0.004(3) 0.005(3)
C15 0.049(5) 0.090(6) 0.057(5) 0.023(5) -0.009(4) -0.014(4)
C19 0.068(6) 0.076(5) 0.087(6) -0.006(5) 0.012(5) 0.007(5)
C14 0.064(6) 0.121(9) 0.083(7) 0.015(7) -0.019(5) -0.018(6)
C11 0.087(7) 0.053(5) 0.093(7) 0.006(5) -0.008(5) 0.004(5)
C13 0.095(9) 0.103(8) 0.101(8) 0.017(7) -0.030(7) 0.023(7)
C16 0.106(9) 0.109(8) 0.068(6) 0.015(6) -0.030(6) -0.012(7)
C18 0.107(9) 0.103(7) 0.052(5) 0.016(5) -0.002(5) 0.014(7)
C12 0.151(12) 0.058(5) 0.111(9) 0.032(6) -0.061(9) 0.011(6)
C17 0.145(12) 0.147(11) 0.067(7) 0.035(8) -0.009(7) -0.038(10)
C20 0.037(4) 0.039(3) 0.044(3) -0.002(3) 0.005(3) -0.003(3)
C25 0.074(6) 0.040(4) 0.077(5) -0.002(4) -0.001(4) -0.018(4)
C21 0.042(5) 0.086(6) 0.071(5) 0.013(5) 0.000(4) -0.016(4)
C22 0.052(5) 0.075(5) 0.056(4) 0.001(4) -0.006(4) -0.026(4)
C24 0.102(8) 0.045(4) 0.078(6) 0.021(4) -0.017(5) -0.034(5)
C23 0.078(7) 0.090(6) 0.061(5) 0.008(5) -0.013(5) 0.020(5)
C26 0.120(9) 0.112(8) 0.064(6) 0.008(6) 0.029(6) -0.021(7)
C29 0.056(5) 0.085(6) 0.078(6) -0.017(5) 0.014(4) 0.013(5)
C27 0.099(8) 0.070(5) 0.093(7) -0.009(6) -0.031(6) -0.023(6)
O19A 0.056(11) 0.052(8) 0.20(2) 0.041(11) -0.029(12) -0.011(7)
O18A 0.093(14) 0.053(8) 0.17(2) -0.009(10) -0.094(14) 0.014(8)
O28A 0.088(11) 0.113(14) 0.070(10) 0.021(10) -0.011(8) -0.008(10)
O29A 0.058(10) 0.106(13) 0.165(18) 0.066(12) -0.039(11) -0.048(9)

loop_
_atom_type_symbol
_atom_type_description
_atom_type_scat_dispersion_real
_atom_type_scat_dispersion_imag
_atom_type_scat_source
C C 0.0033 0.0016 'International Tables Vol C Tables 4.2.6.8 and 6.1.1.4'
H H 0.0000 0.0000 'International Tables Vol C Tables 4.2.6.8 and 6.1.1.4'
N N 0.0061 0.0033 'International Tables Vol C Tables 4.2.6.8 and 6.1.1.4'
O O 0.0106 0.0060 'International Tables Vol C Tables 4.2.6.8 and 6.1.1.4'

loop_
_geom_angle_atom_site_label_1
_geom_angle_atom_site_label_2
_geom_angle_atom_site_label_3
_geom_angle
C29 C28 C26 106.7(9)
C29 C28 C27 108.4(9)
C27 C28 C26 111.9(9)
O301 C301 C302 130.7(13)
O106 N102 C104 118.0(6)
O105 N102 C104 121.3(6)
O105 N102 O106 120.7(6)
O101 C101 C102 124.1(6)
O101 C101 C106 121.1(5)
C102 C101 C106 114.7(5)
O202 N201 C202 121.3(6)
O203 N201 O202 119.7(6)
O203 N201 C202 119.0(7)
C101 C102 N101 117.5(5)
C101 C102 C103 125.2(6)
N101 C102 C103 117.3(5)
C205 C206 N203 116.4(5)
C201 C206 N203 117.9(5)
C201 C206 C205 125.7(5)
O206 N202 C204 121.4(5)
O206 N202 O205 119.2(5)
O205 N202 C204 119.3(6)
O19A N103 C106 121.8(5)
O19A N103 O109 73.0(6)
O19A N103 O18A 116.9(8)
O18A N103 C106 121.3(8)
O28A N203 C206 120.6(9)
O28A N203 O209 91.7(10)
O29A N203 C206 118.8(8)
O29A N203 O209 73.8(11)
O29A N203 O28A 118.4(12)
O102 N101 C102 121.0(6)
O102 N101 O103 119.0(6)
O103 N101 C102 119.9(6)
C103 C104 N102 116.2(5)
C105 C104 N102 117.1(6)
C105 C104 C103 126.6(6)
N103 C106 C101 117.9(5)
N103 C106 C105 117.5(6)
C105 C106 C101 124.6(5)
O207 C205 C206 121.7(5)
O207 C205 C204 123.8(5)
C206 C205 C204 114.5(5)
N202 C204 C205 117.6(5)
N202 C204 C203 118.9(5)
C203 C204 C205 123.2(5)
O104 C103 C102 123.6(6)
O104 C103 C104 122.2(6)
C104 C103 C102 113.7(5)
O204 C203 C204 122.3(6)
O204 C203 C202 119.3(6)
C204 C203 C202 117.9(5)
O107 C105 C104 122.3(6)
O107 C105 C106 122.4(6)
C104 C105 C106 115.3(6)
O201 C201 C206 120.7(6)
O201 C201 C202 123.8(6)
C206 C201 C202 115.5(5)
C55 C50 N50 107.1(5)
C59 C50 N50 109.6(5)
C59 C50 C55 111.2(6)
C51 C50 N50 107.8(5)
C51 C50 C55 109.2(6)
C51 C50 C59 111.8(6)
N201 C202 C201 116.7(5)
C203 C202 N201 120.4(6)
C203 C202 C201 122.7(6)
N40 C40 C41 108.9(6)
N40 C40 C45 106.9(5)
N40 C40 C49 109.2(6)
C41 C40 C45 109.2(7)
C49 C40 C41 111.5(7)
C49 C40 C45 110.9(7)
N60 C60 C69 109.7(5)
N60 C60 C65 109.1(5)
N60 C60 C61 110.5(6)
C65 C60 C69 109.5(6)
C65 C60 C61 108.9(6)
C61 C60 C69 109.1(6)
C68 C69 C60 109.9(6)
C60 C65 C64 108.1(6)
C69 C68 C66 109.9(6)
C69 C68 C67 111.4(8)
C67 C68 C66 107.3(8)
C40 C41 C42 108.8(7)
C50 C55 C54 107.3(6)
C50 C59 C58 107.6(7)
C60 C61 C62 110.5(7)
C53 C52 C51 107.2(7)
C57 C52 C51 108.0(8)
C57 C52 C53 110.8(8)
C50 C51 C52 108.1(6)
C40 C45 C44 107.0(7)
C64 C66 C68 108.4(8)
C43 C42 C41 108.7(8)
C47 C42 C41 109.6(8)
C47 C42 C43 109.4(9)
C40 C49 C48 110.1(8)
C68 C67 C62 109.4(7)
C42 C43 C44 111.1(8)
C49 C48 C46 106.4(11)
C47 C48 C49 111.0(10)
C47 C48 C46 107.3(10)
C58 C56 C54 109.1(7)
C54 C53 C52 110.3(8)
C64 C63 C62 108.4(8)
C43 C44 C45 108.4(9)
C46 C44 C45 111.2(9)
C46 C44 C43 108.1(10)
C55 C54 C56 110.1(8)
C53 C54 C55 109.8(7)
C53 C54 C56 109.4(8)
C56 C58 C59 109.1(8)
C56 C58 C57 111.4(9)
C57 C58 C59 109.5(8)
C66 C64 C65 111.6(7)
C66 C64 C63 110.5(8)
C63 C64 C65 111.3(8)
C58 C57 C52 110.3(7)
C44 C46 C48 108.4(9)
C42 C47 C48 112.8(10)
C61 C62 C67 107.1(8)
C63 C62 C61 110.9(8)
C63 C62 C67 108.0(9)
N30 C30 C35 111.2(5)
N30 C30 C39 108.6(6)
N30 C30 C31 108.7(5)
C35 C30 C39 109.5(6)
C35 C30 C31 111.1(7)
C31 C30 C39 107.6(6)
C30 C35 C34 109.4(7)
C38 C39 C30 109.2(7)
C32 C31 C30 109.3(7)
C39 C38 C36 107.4(7)
C37 C38 C39 108.4(8)
C37 C38 C36 110.3(10)
C34 C36 C38 111.1(9)
C36 C34 C35 108.4(9)
C36 C34 C33 109.1(10)
C33 C34 C35 109.6(8)
C32 C33 C34 109.9(10)
C33 C32 C31 110.3(9)
C33 C32 C37 112.6(11)
C37 C32 C31 107.5(9)
C38 C37 C32 109.3(9)
N10 C10 C19 111.0(6)
N10 C10 C11 107.0(6)
C15 C10 N10 111.3(6)
C15 C10 C19 109.8(7)
C15 C10 C11 109.5(7)
C19 C10 C11 108.2(7)
C10 C15 C14 110.2(7)
C18 C19 C10 110.5(7)
C13 C14 C15 109.5(9)
C13 C14 C16 113.3(10)
C16 C14 C15 107.7(8)
C10 C11 C12 106.5(7)
C14 C13 C12 106.7(9)
C18 C16 C14 109.8(9)
C16 C18 C19 108.3(8)
C17 C18 C19 107.8(9)
C17 C18 C16 112.2(10)
C13 C12 C11 109.4(10)
C13 C12 C17 113.7(10)
C17 C12 C11 108.8(9)
C18 C17 C12 108.2(9)
N20 C20 C25 109.5(5)
N20 C20 C21 109.9(5)
N20 C20 C29 109.4(6)
C25 C20 C21 108.6(6)
C29 C20 C25 109.5(7)
C29 C20 C21 110.0(6)
C20 C25 C24 109.4(6)
C22 C21 C20 108.2(6)
C23 C22 C21 111.2(7)
C23 C22 C27 111.2(7)
C27 C22 C21 107.0(7)
C23 C24 C25 110.7(7)
C23 C24 C26 111.7(8)
C26 C24 C25 107.7(8)
C24 C23 C22 110.4(7)
C24 C26 C28 107.9(8)
C28 C29 C20 110.5(7)
C22 C27 C28 109.1(7)
N103 O19A O108 51.2(4)
N103 O19A O109 54.1(4)
N103 O18A O108 49.4(6)
N103 O18A O109 52.3(7)
N203 O28A O209 44.5(6)
N203 O29A O209 55.1(7)
N203 O29A O208 50.2(7)

loop_
_geom_bond_atom_site_label_1
_geom_bond_atom_site_label_2
_geom_bond_distance
N20 C20 1.489(8)
O301 C301 1.282(14)
C28 C26 1.588(15)
C28 C29 1.515(13)
C28 C27 1.535(15)
C302 C301 1.414(16)
O104 C103 1.264(7)
O101 C101 1.257(7)
O207 C205 1.271(7)
O201 C201 1.273(7)
N50 C50 1.527(8)
N102 C104 1.442(8)
N102 O106 1.221(7)
N102 O105 1.203(8)
C101 C102 1.402(8)
C101 C106 1.443(9)
N40 C40 1.488(8)
O107 C105 1.282(8)
N201 O202 1.234(8)
N201 C202 1.431(8)
N201 O203 1.188(8)
C102 N101 1.428(8)
C102 C103 1.455(9)
C206 N203 1.446(8)
C206 C205 1.417(8)
C206 C201 1.404(8)
N202 O206 1.226(7)
N202 C204 1.393(8)
N202 O205 1.238(7)
N60 C60 1.484(7)
N103 C106 1.425(8)
N103 O108 1.195(9)
N103 O109 1.246(10)
N103 O19A 1.228(6)
N103 O18A 1.262(12)
N203 O209 1.260(8)
N203 O208 1.192(8)
N203 O28A 1.246(12)
N203 O29A 1.195(12)
N101 O102 1.218(8)
N101 O103 1.225(7)
C104 C103 1.420(9)
C104 C105 1.386(9)
C106 C105 1.426(9)
C205 C204 1.447(8)
O204 C203 1.257(6)
C204 C203 1.397(9)
C203 C202 1.414(9)
C201 C202 1.437(9)
C50 C55 1.518(9)
C50 C59 1.518(9)
C50 C51 1.506(10)
C40 C41 1.498(10)
C40 C45 1.539(10)
C40 C49 1.488(11)
C60 C69 1.535(10)
C60 C65 1.504(10)
C60 C61 1.533(11)
C69 C68 1.493(11)
C65 C64 1.531(11)
C68 C66 1.534(12)
C68 C67 1.530(12)
C41 C42 1.586(12)
C55 C54 1.542(11)
C59 C58 1.544(11)
C61 C62 1.539(13)
C52 C51 1.580(11)
C52 C53 1.530(13)
C52 C57 1.505(14)
C45 C44 1.597(13)
C66 C64 1.485(12)
C42 C43 1.482(14)
C42 C47 1.472(15)
C49 C48 1.574(13)
C67 C62 1.565(13)
C43 C44 1.537(14)
C48 C46 1.602(19)
C48 C47 1.482(16)
C56 C54 1.546(13)
C56 C58 1.487(13)
C53 C54 1.477(13)
C63 C64 1.500(13)
C63 C62 1.510(14)
C44 C46 1.529(18)
C58 C57 1.497(15)
N30 C30 1.493(8)
C30 C35 1.511(9)
C30 C39 1.557(10)
C30 C31 1.545(11)
C35 C34 1.562(12)
C39 C38 1.550(11)
C31 C32 1.523(12)
C38 C36 1.572(14)
C38 C37 1.518(15)
C36 C34 1.505(15)
C34 C33 1.526(16)
C33 C32 1.511(17)
C32 C37 1.522(17)
N10 C10 1.494(8)
C10 C15 1.468(10)
C10 C19 1.538(11)
C10 C11 1.539(10)
C15 C14 1.543(11)
C19 C18 1.523(12)
C14 C13 1.478(14)
C14 C16 1.511(15)
C11 C12 1.566(12)
C13 C12 1.511(16)
C16 C18 1.495(15)
C18 C17 1.487(16)
C12 C17 1.538(18)
C20 C25 1.519(9)
C20 C21 1.548(10)
C20 C29 1.518(10)
C25 C24 1.545(11)
C21 C22 1.538(10)
C22 C23 1.508(12)
C22 C27 1.528(14)
C24 C23 1.474(13)
C24 C26 1.517(14)
